data_2236907
loop_
_publ_author_name
'Rosepriya, S.'
'Thiruvalluvar, A.'
'Jayamoorthy, K.'
'Jayabharathi, J.'
'\"Ozt\"urk Yildirim, Sema'
'Butcher, R. J.'

_publ_section_title
;
 1,2-Diphenyl-1<i>H</i>-benzimidazole
;
_journal_coeditor_code HG5265
_journal_issue 12
_journal_name_full 'Acta Crystallographica Section E'
_journal_page_first o3283
_journal_paper_doi 10.1107/S1600536812044960
_journal_volume 68
_journal_year 2012
_chemical_formula_iupac 'C19 H14 N2'
_chemical_formula_moiety 'C19 H14 N2'
_chemical_formula_structural 'C19 H14 N2'
_chemical_formula_sum 'C19 H14 N2'
_chemical_formula_weight 270.32
_chemical_melting_point 380
_chemical_name_common 1H-benzimidazole
_chemical_name_systematic
;
1,2-Diphenyl-1<i>H</i>-benzimidazole
;
_space_group_IT_number 15
_symmetry_cell_setting monoclinic
_symmetry_space_group_name_Hall '-C 2yc'
_symmetry_space_group_name_H-M 'C 1 2/c 1'
_atom_sites_solution_hydrogens geom
_atom_sites_solution_primary direct
_atom_sites_solution_secondary difmap
_cell_angle_alpha 90
_cell_angle_beta 106.205(3)
_cell_angle_gamma 90
_cell_formula_units_Z 8
_cell_length_a 10.1878(3)
_cell_length_b 16.6399(4)
_cell_length_c 17.4959(5)
_cell_measurement_reflns_used 6755
_cell_measurement_temperature 123(2)
_cell_measurement_theta_max 37.6864
_cell_measurement_theta_min 3.4395
_cell_volume 2848.13(14)
_computing_cell_refinement 'CrysAlis PRO (Agilent, 2012)'
_computing_data_collection 'CrysAlis PRO (Agilent, 2012)'
_computing_data_reduction 'CrysAlis PRO (Agilent, 2012)'
_computing_molecular_graphics 'ORTEP-3 (Farrugia, 1997) and PLATON (Spek, 2009)'
_computing_publication_material 'PLATON (Spek, 2009)'
_computing_structure_refinement 'SHELXL97 (Sheldrick, 2008)'
_computing_structure_solution 'SHELXS97 (Sheldrick, 2008)'
_diffrn_ambient_temperature 123(2)
_diffrn_detector_area_resol_mean 10.5081
_diffrn_measured_fraction_theta_full 0.997
_diffrn_measured_fraction_theta_max 0.954
_diffrn_measurement_device_type 'Agilent Xcalibur Ruby Gemini'
_diffrn_measurement_method '\w scans'
_diffrn_radiation_monochromator graphite
_diffrn_radiation_source 'Enhance (Mo) X-ray Source'
_diffrn_radiation_type MoK\a
_diffrn_radiation_wavelength 0.71073
_diffrn_reflns_av_R_equivalents 0.0279
_diffrn_reflns_av_sigmaI/netI 0.0289
_diffrn_reflns_limit_h_max 16
_diffrn_reflns_limit_h_min -17
_diffrn_reflns_limit_k_max 27
_diffrn_reflns_limit_k_min -27
_diffrn_reflns_limit_l_max 29
_diffrn_reflns_limit_l_min -29
_diffrn_reflns_number 25253
_diffrn_reflns_theta_full 25.00
_diffrn_reflns_theta_max 37.78
_diffrn_reflns_theta_min 3.45
_exptl_absorpt_coefficient_mu 0.075
_exptl_absorpt_correction_T_max 0.9743
_exptl_absorpt_correction_T_min 0.9565
_exptl_absorpt_correction_type multi-scan
_exptl_absorpt_process_details
;
(CrysAlis PRO; Agilent, 2012)
;
_exptl_crystal_colour colourless
_exptl_crystal_density_diffrn 1.261
_exptl_crystal_density_method 'Not Measured'
_exptl_crystal_description block
_exptl_crystal_F_000 1136
_exptl_crystal_size_max 0.60
_exptl_crystal_size_mid 0.40
_exptl_crystal_size_min 0.35
_refine_diff_density_max 0.519
_refine_diff_density_min -0.252
_refine_ls_extinction_method none
_refine_ls_goodness_of_fit_ref 1.061
_refine_ls_hydrogen_treatment constr
_refine_ls_matrix_type full
_refine_ls_number_parameters 190
_refine_ls_number_reflns 7296
_refine_ls_number_restraints 0
_refine_ls_restrained_S_all 1.061
_refine_ls_R_factor_all 0.0688
_refine_ls_R_factor_gt 0.0521
_refine_ls_shift/su_max 0.001
_refine_ls_shift/su_max_lt 0.001
_refine_ls_shift/su_mean 0.000
_refine_ls_structure_factor_coef Fsqd
_refine_ls_weighting_details 'calc w=1/[\s^2^(Fo^2^)+(0.0630P)^2^+1.1529P] where P=(Fo^2^+2Fc^2^)/3'
_refine_ls_weighting_scheme calc
_refine_ls_wR_factor_gt 0.1275
_refine_ls_wR_factor_ref 0.1369
_reflns_number_gt 5803
_reflns_number_total 7296
_reflns_threshold_expression I>2\s(I)
_cod_data_source_file hg5265.cif
_cod_data_source_block I
_cod_original_sg_symbol_H-M 'C 2/c'
_cod_database_code 2236907
_cod_database_fobs_code 2236907

loop_
_symmetry_equiv_pos_site_id
_symmetry_equiv_pos_as_xyz
1 x,y,z
2 -x,y,1/2-z
3 -x,-y,-z
4 x,-y,1/2+z
5 1/2+x,1/2+y,z
6 1/2-x,1/2+y,1/2-z
7 1/2-x,1/2-y,-z
8 1/2+x,1/2-y,1/2+z

loop_
_atom_site_aniso_label
_atom_site_aniso_U_11
_atom_site_aniso_U_22
_atom_site_aniso_U_33
_atom_site_aniso_U_12
_atom_site_aniso_U_13
_atom_site_aniso_U_23
N1 0.0164(3) 0.0143(3) 0.0209(3) 0.0033(2) 0.0056(2) -0.0001(2)
N3 0.0191(3) 0.0166(3) 0.0259(3) 0.0036(2) 0.0075(2) -0.0006(2)
C2 0.0188(3) 0.0147(3) 0.0193(3) 0.0029(2) 0.0057(2) 0.0005(2)
C4 0.0185(3) 0.0227(4) 0.0298(4) 0.0047(3) 0.0073(3) -0.0014(3)
C5 0.0175(3) 0.0274(4) 0.0289(4) 0.0022(3) 0.0063(3) 0.0002(3)
C6 0.0199(3) 0.0235(4) 0.0242(3) -0.0013(3) 0.0041(3) 0.0005(3)
C7 0.0207(3) 0.0175(3) 0.0224(3) 0.0011(3) 0.0049(3) -0.0001(3)
C8 0.0168(3) 0.0169(3) 0.0185(3) 0.0031(2) 0.0043(2) 0.0006(2)
C9 0.0177(3) 0.0171(3) 0.0220(3) 0.0035(2) 0.0055(2) -0.0002(2)
C11 0.0183(3) 0.0143(3) 0.0194(3) 0.0039(2) 0.0069(2) 0.0012(2)
C12 0.0214(3) 0.0205(3) 0.0236(3) 0.0028(3) 0.0062(3) -0.0045(3)
C13 0.0275(4) 0.0197(4) 0.0304(4) 0.0034(3) 0.0130(3) -0.0051(3)
C14 0.0271(4) 0.0198(3) 0.0319(4) 0.0088(3) 0.0148(3) 0.0038(3)
C15 0.0227(4) 0.0248(4) 0.0256(4) 0.0095(3) 0.0064(3) 0.0054(3)
C16 0.0222(3) 0.0197(3) 0.0196(3) 0.0058(3) 0.0049(3) 0.0012(3)
C21 0.0190(3) 0.0157(3) 0.0200(3) 0.0033(2) 0.0066(2) 0.0029(2)
C22 0.0212(3) 0.0214(3) 0.0199(3) 0.0043(3) 0.0068(3) 0.0020(3)
C23 0.0226(4) 0.0250(4) 0.0253(4) 0.0058(3) 0.0107(3) 0.0063(3)
C24 0.0225(4) 0.0217(4) 0.0335(4) 0.0009(3) 0.0109(3) 0.0060(3)
C25 0.0275(4) 0.0181(3) 0.0322(4) -0.0028(3) 0.0109(3) -0.0008(3)
C26 0.0253(4) 0.0166(3) 0.0255(3) -0.0001(3) 0.0109(3) -0.0007(3)

loop_
_atom_site_type_symbol
_atom_site_label
_atom_site_fract_x
_atom_site_fract_y
_atom_site_fract_z
_atom_site_U_iso_or_equiv
_atom_site_thermal_displace_type
_atom_site_calc_flag
_atom_site_refinement_flags
_atom_site_occupancy
N N1 -0.02193(7) 0.41603(4) 0.11513(4) 0.0171(2) Uani d . 1.000
N N3 -0.10490(7) 0.53588(4) 0.13995(4) 0.0203(2) Uani d . 1.000
C C2 0.00172(8) 0.49743(5) 0.12929(4) 0.0175(2) Uani d . 1.000
C C4 -0.33775(9) 0.48436(6) 0.13998(5) 0.0236(2) Uani d . 1.000
C C5 -0.41655(9) 0.41533(6) 0.13157(6) 0.0246(2) Uani d . 1.000
C C6 -0.36456(9) 0.34053(6) 0.11689(5) 0.0230(2) Uani d . 1.000
C C7 -0.23322(9) 0.33246(5) 0.10945(5) 0.0204(2) Uani d . 1.000
C C8 -0.15513(8) 0.40216(5) 0.11787(4) 0.0175(2) Uani d . 1.000
C C9 -0.20463(8) 0.47749(5) 0.13339(5) 0.0189(2) Uani d . 1.000
C C11 0.07472(8) 0.35411(5) 0.11440(4) 0.0170(2) Uani d . 1.000
C C12 0.04519(9) 0.29794(5) 0.05292(5) 0.0219(2) Uani d . 1.000
C C13 0.13562(10) 0.23476(5) 0.05505(6) 0.0249(2) Uani d . 1.000
C C14 0.25548(10) 0.22842(5) 0.11667(6) 0.0249(2) Uani d . 1.000
C C15 0.28460(9) 0.28592(6) 0.17671(5) 0.0244(2) Uani d . 1.000
C C16 0.19401(9) 0.34852(5) 0.17652(5) 0.0207(2) Uani d . 1.000
C C21 0.13044(8) 0.53770(5) 0.12998(5) 0.0180(2) Uani d . 1.000
C C22 0.20146(9) 0.51883(5) 0.07441(5) 0.0206(2) Uani d . 1.000
C C23 0.32060(9) 0.56028(6) 0.07548(5) 0.0235(2) Uani d . 1.000
C C24 0.36977(9) 0.61969(6) 0.13203(6) 0.0253(2) Uani d . 1.000
C C25 0.29922(10) 0.63848(5) 0.18729(6) 0.0254(2) Uani d . 1.000
C C26 0.17964(9) 0.59817(5) 0.18609(5) 0.0217(2) Uani d . 1.000
H H4 -0.37244 0.53382 0.14972 0.0283 Uiso calc R 1.000
H H5 -0.50543 0.41859 0.13571 0.0296 Uiso calc R 1.000
H H6 -0.41968 0.29520 0.11203 0.0275 Uiso calc R 1.000
H H7 -0.19908 0.28296 0.09934 0.0245 Uiso calc R 1.000
H H12 -0.03397 0.30262 0.01096 0.0262 Uiso calc R 1.000
H H13 0.11560 0.19638 0.01481 0.0299 Uiso calc R 1.000
H H14 0.31565 0.18613 0.11775 0.0299 Uiso calc R 1.000
H H15 0.36562 0.28249 0.21748 0.0293 Uiso calc R 1.000
H H16 0.21306 0.38614 0.21746 0.0248 Uiso calc R 1.000
H H22 0.16910 0.47870 0.03688 0.0248 Uiso calc R 1.000
H H23 0.36739 0.54820 0.03826 0.0281 Uiso calc R 1.000
H H24 0.44992 0.64692 0.13297 0.0303 Uiso calc R 1.000
H H25 0.33243 0.67821 0.22513 0.0305 Uiso calc R 1.000
H H26 0.13210 0.61136 0.22266 0.0260 Uiso calc R 1.000

loop_
_atom_type_symbol
_atom_type_description
_atom_type_scat_dispersion_real
_atom_type_scat_dispersion_imag
_atom_type_scat_source
C C 0.0033 0.0016 ' International Tables Vol C Tables 4.2.6.8 and 6.1.1.4'
H H 0.0000 0.0000 ' International Tables Vol C Tables 4.2.6.8 and 6.1.1.4'
N N 0.0061 0.0033 ' International Tables Vol C Tables 4.2.6.8 and 6.1.1.4'

loop_
_geom_angle_atom_site_label_1
_geom_angle_atom_site_label_2
_geom_angle_atom_site_label_3
_geom_angle
_geom_angle_publ_flag
C2 N1 C8 106.18(7) no
C2 N1 C11 128.39(7) no
C8 N1 C11 124.24(7) no
C2 N3 C9 105.18(7) no
N1 C2 N3 113.00(7) no
N1 C2 C21 123.87(7) no
N3 C2 C21 123.11(7) no
C5 C4 C9 118.06(9) no
C4 C5 C6 121.16(9) no
C5 C6 C7 121.75(9) no
C6 C7 C8 116.60(8) no
N1 C8 C7 132.04(8) no
N1 C8 C9 105.36(7) no
C7 C8 C9 122.59(8) no
N3 C9 C4 129.88(8) no
N3 C9 C8 110.28(7) no
C4 C9 C8 119.85(8) no
N1 C11 C12 119.36(7) no
N1 C11 C16 119.76(7) no
C12 C11 C16 120.83(8) no
C11 C12 C13 119.18(8) no
C12 C13 C14 120.68(8) no
C13 C14 C15 119.35(9) no
C14 C15 C16 120.80(8) no
C11 C16 C15 119.14(8) no
C2 C21 C22 121.66(7) no
C2 C21 C26 118.58(8) no
C22 C21 C26 119.72(8) no
C21 C22 C23 119.83(8) no
C22 C23 C24 120.13(8) no
C23 C24 C25 120.07(9) no
C24 C25 C26 120.20(9) no
C21 C26 C25 120.04(8) no
C5 C4 H4 121.00 no
C9 C4 H4 121.00 no
C4 C5 H5 119.00 no
C6 C5 H5 119.00 no
C5 C6 H6 119.00 no
C7 C6 H6 119.00 no
C6 C7 H7 122.00 no
C8 C7 H7 122.00 no
C11 C12 H12 120.00 no
C13 C12 H12 120.00 no
C12 C13 H13 120.00 no
C14 C13 H13 120.00 no
C13 C14 H14 120.00 no
C15 C14 H14 120.00 no
C14 C15 H15 120.00 no
C16 C15 H15 120.00 no
C11 C16 H16 120.00 no
C15 C16 H16 120.00 no
C21 C22 H22 120.00 no
C23 C22 H22 120.00 no
C22 C23 H23 120.00 no
C24 C23 H23 120.00 no
C23 C24 H24 120.00 no
C25 C24 H24 120.00 no
C24 C25 H25 120.00 no
C26 C25 H25 120.00 no
C21 C26 H26 120.00 no
C25 C26 H26 120.00 no

loop_
_geom_bond_atom_site_label_1
_geom_bond_atom_site_label_2
_geom_bond_distance
_geom_bond_publ_flag
N1 C2 1.3859(11) no
N1 C8 1.3905(11) no
N1 C11 1.4277(11) no
N3 C2 1.3180(11) no
N3 C9 1.3872(11) no
C2 C21 1.4697(12) no
C4 C5 1.3855(14) no
C4 C9 1.3975(13) no
C5 C6 1.4042(14) no
C6 C7 1.3866(13) no
C7 C8 1.3908(12) no
C8 C9 1.4056(12) no
C11 C12 1.3930(11) no
C11 C16 1.3891(12) no
C12 C13 1.3915(13) no
C13 C14 1.3892(15) no
C14 C15 1.3903(13) no
C15 C16 1.3911(13) no
C21 C22 1.4000(12) no
C21 C26 1.3974(12) no
C22 C23 1.3916(13) no
C23 C24 1.3894(14) no
C24 C25 1.3918(14) no
C25 C26 1.3857(14) no
C4 H4 0.9300 no
C5 H5 0.9300 no
C6 H6 0.9300 no
C7 H7 0.9300 no
C12 H12 0.9300 no
C13 H13 0.9300 no
C14 H14 0.9300 no
C15 H15 0.9300 no
C16 H16 0.9300 no
C22 H22 0.9300 no
C23 H23 0.9300 no
C24 H24 0.9300 no
C25 H25 0.9300 no
C26 H26 0.9300 no

loop_
_geom_hbond_atom_site_label_D
_geom_hbond_atom_site_label_H
_geom_hbond_atom_site_label_A
_geom_hbond_site_symmetry_A
_geom_hbond_distance_DH
_geom_hbond_distance_HA
_geom_hbond_distance_DA
_geom_hbond_angle_DHA
_geom_hbond_publ_flag
C14 H14 N3 5_545 0.93 2.62 3.4829(11) 154 yes
C16 H16 Cg2 2_555 0.93 2.68 3.4843(9) 146 yes
C22 H22 Cg1 3_565 0.93 2.91 3.3966(9) 114 yes
C23 H23 Cg2 3_565 0.93 2.83 3.4609(9) 126 yes

loop_
_geom_torsion_atom_site_label_1
_geom_torsion_atom_site_label_2
_geom_torsion_atom_site_label_3
_geom_torsion_atom_site_label_4
_geom_torsion
_geom_torsion_publ_flag
C8 N1 C2 N3 -0.56(8) no
C8 N1 C2 C21 -178.75(7) no
C11 N1 C2 N3 -168.36(7) no
C11 N1 C2 C21 13.45(12) no
C2 N1 C8 C7 -178.75(8) no
C2 N1 C8 C9 0.30(8) no
C11 N1 C8 C7 -10.30(13) no
C11 N1 C8 C9 168.74(7) no
C2 N1 C11 C12 -134.48(8) no
C2 N1 C11 C16 48.25(11) no
C8 N1 C11 C12 59.73(10) no
C8 N1 C11 C16 -117.54(9) no
C9 N3 C2 N1 0.56(9) no
C9 N3 C2 C21 178.77(7) no
C2 N3 C9 C4 179.58(9) no
C2 N3 C9 C8 -0.35(9) no
N1 C2 C21 C22 40.41(12) no
N1 C2 C21 C26 -141.81(8) no
N3 C2 C21 C22 -137.60(8) no
N3 C2 C21 C26 40.18(11) no
C9 C4 C5 C6 0.03(14) no
C5 C4 C9 N3 -179.31(9) no
C5 C4 C9 C8 0.62(12) no
C4 C5 C6 C7 -0.60(14) no
C5 C6 C7 C8 0.47(13) no
C6 C7 C8 N1 179.10(8) no
C6 C7 C8 C9 0.20(12) no
N1 C8 C9 N3 0.02(8) no
N1 C8 C9 C4 -179.91(7) no
C7 C8 C9 N3 179.18(7) no
C7 C8 C9 C4 -0.76(12) no
N1 C11 C12 C13 -175.99(8) no
C16 C11 C12 C13 1.25(13) no
N1 C11 C16 C15 177.36(8) no
C12 C11 C16 C15 0.14(13) no
C11 C12 C13 C14 -1.38(14) no
C12 C13 C14 C15 0.13(15) no
C13 C14 C15 C16 1.29(14) no
C14 C15 C16 C11 -1.42(14) no
C2 C21 C22 C23 177.85(8) no
C26 C21 C22 C23 0.10(12) no
C2 C21 C26 C25 -178.67(8) no
C22 C21 C26 C25 -0.85(13) no
C21 C22 C23 C24 0.64(14) no
C22 C23 C24 C25 -0.65(14) no
C23 C24 C25 C26 -0.11(14) no
C24 C25 C26 C21 0.86(14) no

loop_
_cod_related_entry_id
_cod_related_entry_database
_cod_related_entry_code
1 ChemSpider 121320
